data_7206523
loop_
_publ_author_name
'Di Salvo, Florencia'
'Camargo, Beatriz'
'Garc\'ia, Yolanda'
'Teixidor, Francesc'
'Vi\~nas, Clara'
'Planas, Jos\'e Giner'
'Light, Mark E.'
'Hursthouse, Michael B.'

_publ_section_title
;
 Supramolecular architectures in o-carboranyl alcohols bearing
 N-aromatic rings: syntheses, crystal structures and melting points
 correlation
;
_journal_issue 19
_journal_name_full CrystEngComm
_journal_page_first 5788
_journal_paper_doi 10.1039/c1ce05449j
_journal_volume 13
_journal_year 2011
_chemical_absolute_configuration unk
_chemical_compound_source 'Jose Giner Planas'
_chemical_formula_sum 'C12 H19 B10 N O'
_chemical_formula_weight 301.38
_chemical_name_systematic
;
?
;
_space_group_IT_number 4
_symmetry_cell_setting monoclinic
_symmetry_space_group_name_Hall 'P 2yb'
_symmetry_space_group_name_H-M 'P 1 21 1'
_atom_sites_solution_hydrogens geom
_atom_sites_solution_primary direct
_atom_sites_solution_secondary difmap
_audit_creation_method SHELXL-97
_cell_angle_alpha 90.00
_cell_angle_beta 90.4040(10)
_cell_angle_gamma 90.00
_cell_formula_units_Z 4
_cell_length_a 7.2182(2)
_cell_length_b 19.7365(4)
_cell_length_c 11.3467(3)
_cell_measurement_reflns_used 36927
_cell_measurement_temperature 120(2)
_cell_measurement_theta_max 27.48
_cell_measurement_theta_min 2.91
_cell_volume 1616.43(7)
_computing_cell_refinement 'DENZO (Otwinowski & Minor, 1997) & COLLECT (Hooft, R.W.W., 1998)'
_computing_data_collection 'COLLECT (Hooft, R.W.W., 1998)'
_computing_data_reduction 'DENZO (Otwinowski & Minor, 1997) & COLLECT (Hooft, R.W.W., 1998)'
_computing_molecular_graphics
;
Images generated using CrystalMaker: a crystal and molecular
structures program for Mac and Windows. CrystalMaker Software Ltd,
Oxford, England (www.crystalmaker.com)
;
_computing_publication_material 'WINGX (Farrugia, 1998)'
_computing_structure_refinement 'SHELXL-97 (Sheldrick, 2008)'
_computing_structure_solution 'SHELXS-97 (Sheldrick, 1997)'
_diffrn_ambient_temperature 120(2)
_diffrn_detector_area_resol_mean 9.091
_diffrn_measured_fraction_theta_full 0.993
_diffrn_measured_fraction_theta_max 0.993
_diffrn_measurement_device_type 'Bruker-Nonius CCD camera on \k-goniostat'
_diffrn_measurement_method '\f & \w scans to fill the asymmetric unit'
_diffrn_radiation_monochromator '10cm confocal mirrors'
_diffrn_radiation_source 'Bruker Nonius FR591 Rotating Anode'
_diffrn_radiation_type MoK\a
_diffrn_radiation_wavelength 0.71073
_diffrn_reflns_av_R_equivalents 0.0548
_diffrn_reflns_av_sigmaI/netI 0.0494
_diffrn_reflns_limit_h_max 9
_diffrn_reflns_limit_h_min -9
_diffrn_reflns_limit_k_max 25
_diffrn_reflns_limit_k_min -25
_diffrn_reflns_limit_l_max 14
_diffrn_reflns_limit_l_min -14
_diffrn_reflns_number 15597
_diffrn_reflns_theta_full 27.48
_diffrn_reflns_theta_max 27.48
_diffrn_reflns_theta_min 3.00
_diffrn_standards_number 0
_exptl_absorpt_coefficient_mu 0.066
_exptl_absorpt_correction_T_max 0.9954
_exptl_absorpt_correction_T_min 0.9869
_exptl_absorpt_correction_type multi-scan
_exptl_absorpt_process_details
;
SADABS V2.10 (Sheldrick, G.M., 2003)
;
_exptl_crystal_colour Colourless
_exptl_crystal_density_diffrn 1.238
_exptl_crystal_density_method 'not measured'
_exptl_crystal_description Block
_exptl_crystal_F_000 624
_exptl_crystal_size_max 0.2
_exptl_crystal_size_mid 0.1
_exptl_crystal_size_min 0.07
_refine_diff_density_max 0.235
_refine_diff_density_min -0.230
_refine_diff_density_rms 0.051
_refine_ls_extinction_method none
_refine_ls_goodness_of_fit_ref 1.157
_refine_ls_hydrogen_treatment constr
_refine_ls_matrix_type full
_refine_ls_number_parameters 436
_refine_ls_number_reflns 3793
_refine_ls_number_restraints 1
_refine_ls_restrained_S_all 1.157
_refine_ls_R_factor_all 0.0619
_refine_ls_R_factor_gt 0.0540
_refine_ls_shift/su_max 0.002
_refine_ls_shift/su_mean 0.000
_refine_ls_structure_factor_coef Fsqd
_refine_ls_weighting_details 'calc w=1/[\s^2^(Fo^2^)+(0.0294P)^2^+1.0735P] where P=(Fo^2^+2Fc^2^)/3'
_refine_ls_weighting_scheme calc
_refine_ls_wR_factor_gt 0.1172
_refine_ls_wR_factor_ref 0.1231
_reflns_number_gt 3494
_reflns_number_total 3793
_reflns_threshold_expression >2\s(I)
_cod_data_source_file c1ce05449j.txt
_cod_data_source_block 2010acc0320
_cod_depositor_comments
;
The following automatic conversions were performed:

'_symmetry_cell_setting' value 'Monoclinic' changed to 'monoclinic'
according to /home/saulius/struct/CIF-dictionaries/cif_core.dic
dictionary named 'cif_core.dic' version 2.4.1 from 2010-06-29.

Automatic conversion script
Id: cif_fix_values 1715 2011-07-08 13:25:40Z adriana 
;
_cod_original_sg_symbol_H-M P2(1)
_cod_database_code 7206523

loop_
_symmetry_equiv_pos_as_xyz
'x, y, z'
'-x, y+1/2, -z'

loop_
_atom_site_label
_atom_site_type_symbol
_atom_site_fract_x
_atom_site_fract_y
_atom_site_fract_z
_atom_site_U_iso_or_equiv
_atom_site_adp_type
_atom_site_occupancy
_atom_site_symmetry_multiplicity
_atom_site_calc_flag
_atom_site_refinement_flags
C101 C 0.7160(5) 0.43338(19) -0.0763(3) 0.0181(7) Uani 1 1 d .
C102 C 0.6527(6) 0.4213(2) -0.2145(3) 0.0221(8) Uani 1 1 d .
H102 H 0.5309 0.4490 -0.2527 0.027 Uiso 1 1 calc R
C103 C 0.5990(5) 0.4858(2) -0.0079(3) 0.0201(8) Uani 1 1 d .
H103 H 0.6700 0.5293 -0.0043 0.024 Uiso 1 1 calc R
C104 C 0.5624(5) 0.46234(19) 0.1185(3) 0.0195(8) Uani 1 1 d .
C105 C 0.6971(6) 0.4709(2) 0.2080(3) 0.0229(8) Uani 1 1 d .
H105 H 0.8159 0.4889 0.1909 0.027 Uiso 1 1 calc R
C106 C 0.6512(6) 0.4525(2) 0.3201(4) 0.0241(9) Uani 1 1 d .
H106 H 0.7373 0.4586 0.3829 0.029 Uiso 1 1 calc R
C107 C 0.4746(5) 0.42432(19) 0.3421(3) 0.0210(8) Uani 1 1 d .
C108 C 0.4148(6) 0.4050(2) 0.4567(4) 0.0269(9) Uani 1 1 d .
H108 H 0.4951 0.4108 0.5226 0.032 Uiso 1 1 calc R
C109 C 0.2431(7) 0.3781(2) 0.4718(4) 0.0307(10) Uani 1 1 d .
H109 H 0.2036 0.3655 0.5484 0.037 Uiso 1 1 calc R
C110 C 0.1239(7) 0.3690(2) 0.3748(4) 0.0324(10) Uani 1 1 d .
H110 H 0.0048 0.3498 0.3866 0.039 Uiso 1 1 calc R
C111 C 0.1758(6) 0.3872(2) 0.2639(4) 0.0289(9) Uani 1 1 d .
H111 H 0.0931 0.3808 0.1994 0.035 Uiso 1 1 calc R
C112 C 0.3522(6) 0.4155(2) 0.2452(3) 0.0218(8) Uani 1 1 d .
B103 B 0.6076(7) 0.3586(2) -0.1133(4) 0.0229(9) Uani 1 1 d .
H10A H 0.4663 0.3434 -0.0830 0.028 Uiso 1 1 calc R
B104 B 0.8040(6) 0.3601(2) -0.0168(4) 0.0213(9) Uani 1 1 d .
H104 H 0.7925 0.3450 0.0780 0.026 Uiso 1 1 calc R
B105 B 0.9501(6) 0.4282(2) -0.0614(4) 0.0219(9) Uani 1 1 d .
H10B H 1.0329 0.4580 0.0043 0.026 Uiso 1 1 calc R
B106 B 0.8520(7) 0.4674(2) -0.1872(4) 0.0225(9) Uani 1 1 d .
H10C H 0.8691 0.5228 -0.2051 0.027 Uiso 1 1 calc R
B107 B 0.6894(7) 0.3398(2) -0.2580(4) 0.0261(10) Uani 1 1 d .
H107 H 0.6013 0.3116 -0.3231 0.031 Uiso 1 1 calc R
B108 B 0.7923(7) 0.2999(2) -0.1323(4) 0.0245(10) Uani 1 1 d .
H10D H 0.7736 0.2445 -0.1145 0.029 Uiso 1 1 calc R
B109 B 1.0049(7) 0.3427(2) -0.0999(4) 0.0244(10) Uani 1 1 d .
H10E H 1.1268 0.3156 -0.0605 0.029 Uiso 1 1 calc R
B110 B 1.0330(7) 0.4091(2) -0.2055(4) 0.0238(9) Uani 1 1 d .
H11A H 1.1733 0.4256 -0.2356 0.029 Uiso 1 1 calc R
B111 B 0.8397(7) 0.4069(2) -0.3029(4) 0.0246(9) Uani 1 1 d .
H11B H 0.8496 0.4225 -0.3976 0.029 Uiso 1 1 calc R
B112 B 0.9353(7) 0.3299(2) -0.2495(4) 0.0257(10) Uani 1 1 d .
H112 H 1.0111 0.2942 -0.3089 0.031 Uiso 1 1 calc R
N101 N 0.3988(5) 0.43582(16) 0.1339(3) 0.0212(7) Uani 1 1 d .
O101 O 0.4306(4) 0.49807(15) -0.0669(3) 0.0269(6) Uani 1 1 d .
H101 H 0.3480 0.4727 -0.0393 0.040 Uiso 1 1 calc R
C201 C -0.2094(6) 0.1177(2) 0.4796(3) 0.0203(8) Uani 1 1 d .
C202 C -0.1518(6) 0.1337(2) 0.3423(3) 0.0228(8) Uani 1 1 d .
H202 H -0.0279 0.1087 0.3026 0.027 Uiso 1 1 calc R
C203 C -0.0851(6) 0.0663(2) 0.5459(4) 0.0243(9) Uani 1 1 d .
H203 H -0.1507 0.0216 0.5462 0.029 Uiso 1 1 calc R
C204 C -0.0536(6) 0.08760(19) 0.6738(3) 0.0216(8) Uani 1 1 d .
C205 C -0.1902(6) 0.0774(2) 0.7609(4) 0.0235(8) Uani 1 1 d .
H205 H -0.3067 0.0580 0.7411 0.028 Uiso 1 1 calc R
C206 C -0.1507(6) 0.0961(2) 0.8739(4) 0.0243(8) Uani 1 1 d .
H206 H -0.2393 0.0892 0.9342 0.029 Uiso 1 1 calc R
C207 C 0.0222(6) 0.1259(2) 0.9011(4) 0.0231(8) Uani 1 1 d .
C208 C 0.0725(6) 0.1468(2) 1.0166(4) 0.0259(9) Uani 1 1 d .
H208 H -0.0121 0.1412 1.0796 0.031 Uiso 1 1 calc R
C209 C 0.2433(7) 0.1752(2) 1.0373(4) 0.0298(10) Uani 1 1 d .
H209 H 0.2763 0.1893 1.1147 0.036 Uiso 1 1 calc R
C210 C 0.3700(6) 0.1836(2) 0.9444(4) 0.0305(10) Uani 1 1 d .
H210 H 0.4880 0.2030 0.9602 0.037 Uiso 1 1 calc R
C211 C 0.3259(6) 0.1642(2) 0.8323(4) 0.0283(9) Uani 1 1 d .
H211 H 0.4129 0.1700 0.7707 0.034 Uiso 1 1 calc R
C212 C 0.1505(6) 0.1356(2) 0.8083(3) 0.0232(8) Uani 1 1 d .
B203 B -0.1113(6) 0.1951(2) 0.4469(4) 0.0197(9) Uani 1 1 d .
H20A H 0.0286 0.2120 0.4784 0.024 Uiso 1 1 calc R
B204 B -0.3036(6) 0.1879(2) 0.5427(4) 0.0191(8) Uani 1 1 d .
H204 H -0.2910 0.2009 0.6385 0.023 Uiso 1 1 calc R
B205 B -0.4447(6) 0.1194(2) 0.4936(4) 0.0224(9) Uani 1 1 d .
H20B H -0.5241 0.0873 0.5570 0.027 Uiso 1 1 calc R
B206 B -0.3420(7) 0.0839(2) 0.3654(4) 0.0245(10) Uani 1 1 d .
H20C H -0.3516 0.0286 0.3439 0.029 Uiso 1 1 calc R
B207 B -0.1968(7) 0.2149(2) 0.3043(4) 0.0241(9) Uani 1 1 d .
H207 H -0.1125 0.2456 0.2414 0.029 Uiso 1 1 calc R
B208 B -0.3005(7) 0.2506(2) 0.4306(4) 0.0237(9) Uani 1 1 d .
H20D H -0.2869 0.3059 0.4513 0.028 Uiso 1 1 calc R
B209 B -0.5097(7) 0.2045(2) 0.4611(4) 0.0248(10) Uani 1 1 d .
H20E H -0.6333 0.2291 0.5022 0.030 Uiso 1 1 calc R
B210 B -0.5323(7) 0.1397(3) 0.3503(4) 0.0266(10) Uani 1 1 d .
H21A H -0.6710 0.1216 0.3186 0.032 Uiso 1 1 calc R
B211 B -0.3393(7) 0.1466(2) 0.2540(4) 0.0247(9) Uani 1 1 d .
H21B H -0.3485 0.1328 0.1584 0.030 Uiso 1 1 calc R
B212 B -0.4428(7) 0.2213(2) 0.3120(4) 0.0265(10) Uani 1 1 d .
H212 H -0.5233 0.2572 0.2548 0.032 Uiso 1 1 calc R
N201 N 0.1091(5) 0.11567(17) 0.6945(3) 0.0241(7) Uani 1 1 d .
O201 O 0.0832(4) 0.05748(16) 0.4884(3) 0.0301(7) Uani 1 1 d .
H201 H 0.1660 0.0798 0.5234 0.045 Uiso 1 1 calc R

loop_
_atom_site_aniso_label
_atom_site_aniso_U_11
_atom_site_aniso_U_22
_atom_site_aniso_U_33
_atom_site_aniso_U_23
_atom_site_aniso_U_13
_atom_site_aniso_U_12
C101 0.0146(17) 0.0190(18) 0.0207(17) 0.0005(15) 0.0005(14) -0.0002(14)
C102 0.026(2) 0.0232(19) 0.0177(17) -0.0023(16) -0.0006(15) -0.0003(17)
C103 0.0189(19) 0.0204(19) 0.0211(18) -0.0001(15) 0.0007(15) -0.0005(15)
C104 0.0182(18) 0.0182(18) 0.0221(18) -0.0025(15) 0.0022(15) 0.0011(15)
C105 0.022(2) 0.023(2) 0.0245(19) -0.0040(15) 0.0033(16) -0.0030(16)
C106 0.025(2) 0.024(2) 0.0227(19) -0.0054(15) -0.0010(16) 0.0003(17)
C107 0.0208(19) 0.0177(17) 0.0245(18) 0.0005(15) 0.0031(15) 0.0022(15)
C108 0.030(2) 0.026(2) 0.024(2) 0.0020(17) -0.0001(17) 0.0097(18)
C109 0.036(3) 0.026(2) 0.031(2) 0.0057(18) 0.0122(19) 0.0033(19)
C110 0.029(2) 0.030(2) 0.038(2) 0.001(2) 0.009(2) -0.0029(19)
C111 0.023(2) 0.030(2) 0.034(2) 0.0028(17) -0.0010(18) -0.0014(18)
C112 0.023(2) 0.0184(18) 0.0238(18) -0.0008(15) 0.0041(16) 0.0021(15)
B103 0.026(2) 0.016(2) 0.026(2) -0.0012(18) 0.0024(19) -0.0020(17)
B104 0.022(2) 0.018(2) 0.024(2) 0.0049(17) 0.0003(18) 0.0017(17)
B105 0.019(2) 0.023(2) 0.023(2) -0.0010(18) -0.0025(17) -0.0028(18)
B106 0.027(2) 0.023(2) 0.0173(19) 0.0021(17) 0.0025(17) -0.0032(19)
B107 0.031(3) 0.022(2) 0.026(2) -0.0061(18) 0.004(2) -0.0008(19)
B108 0.022(2) 0.020(2) 0.032(2) -0.0005(19) 0.0064(19) -0.0016(18)
B109 0.023(2) 0.022(2) 0.028(2) 0.0035(18) 0.0072(19) 0.0032(18)
B110 0.020(2) 0.026(2) 0.025(2) -0.0005(18) 0.0056(18) -0.0018(18)
B111 0.026(2) 0.026(2) 0.021(2) -0.0039(18) 0.0051(18) 0.0003(19)
B112 0.024(2) 0.023(2) 0.029(2) -0.0022(19) 0.009(2) 0.0029(18)
N101 0.0217(17) 0.0193(16) 0.0225(15) -0.0005(13) -0.0022(13) 0.0030(13)
O101 0.0242(15) 0.0301(16) 0.0263(14) 0.0022(12) 0.0009(12) 0.0075(13)
C201 0.022(2) 0.0203(18) 0.0182(17) -0.0042(15) 0.0001(15) 0.0029(16)
C202 0.029(2) 0.0203(19) 0.0194(17) -0.0038(15) 0.0034(16) -0.0015(16)
C203 0.027(2) 0.0196(19) 0.026(2) -0.0024(16) -0.0010(17) 0.0032(16)
C204 0.024(2) 0.0153(17) 0.0256(19) 0.0025(15) -0.0020(16) 0.0031(15)
C205 0.022(2) 0.0210(19) 0.028(2) 0.0044(16) 0.0037(17) -0.0022(16)
C206 0.022(2) 0.024(2) 0.027(2) 0.0047(16) 0.0026(17) 0.0011(16)
C207 0.025(2) 0.0194(19) 0.0247(19) 0.0046(16) 0.0016(16) 0.0046(16)
C208 0.028(2) 0.027(2) 0.023(2) 0.0030(16) 0.0004(17) 0.0005(18)
C209 0.039(3) 0.026(2) 0.024(2) -0.0016(17) -0.0060(18) 0.0012(19)
C210 0.025(2) 0.029(2) 0.038(2) 0.0030(19) -0.0080(19) -0.0048(18)
C211 0.023(2) 0.028(2) 0.033(2) 0.0053(18) 0.0032(18) 0.0008(17)
C212 0.021(2) 0.0199(19) 0.028(2) 0.0025(16) -0.0022(16) 0.0030(15)
B203 0.018(2) 0.022(2) 0.0197(19) -0.0016(16) 0.0003(17) -0.0007(16)
B204 0.019(2) 0.0169(19) 0.022(2) -0.0018(16) 0.0002(17) -0.0006(16)
B205 0.014(2) 0.025(2) 0.028(2) 0.0010(18) -0.0027(18) -0.0028(17)
B206 0.026(2) 0.021(2) 0.027(2) -0.0025(18) -0.0073(19) -0.0004(19)
B207 0.026(2) 0.024(2) 0.023(2) 0.0002(17) 0.0035(19) -0.0014(19)
B208 0.022(2) 0.021(2) 0.028(2) 0.0036(18) 0.0021(19) -0.0002(17)
B209 0.017(2) 0.027(2) 0.031(2) 0.0034(19) 0.0027(19) 0.0003(18)
B210 0.024(2) 0.028(2) 0.028(2) 0.000(2) -0.0049(19) -0.002(2)
B211 0.024(2) 0.027(2) 0.022(2) -0.0021(18) -0.0029(19) -0.005(2)
B212 0.025(2) 0.028(2) 0.026(2) 0.0031(19) -0.0038(19) -0.001(2)
N201 0.0240(18) 0.0232(17) 0.0252(17) 0.0031(14) 0.0036(14) 0.0027(14)
O201 0.0253(16) 0.0346(17) 0.0305(16) -0.0050(13) 0.0027(13) 0.0073(13)

loop_
_atom_type_symbol
_atom_type_description
_atom_type_scat_dispersion_real
_atom_type_scat_dispersion_imag
_atom_type_scat_source
C C 0.0033 0.0000 'International Tables Vol C Tables 4.2.6.8 and 6.1.1.4'
H H 0.0000 0.0000 'International Tables Vol C Tables 4.2.6.8 and 6.1.1.4'
B B 0.0013 0.0000 'International Tables Vol C Tables 4.2.6.8 and 6.1.1.4'
N N 0.0061 0.0000 'International Tables Vol C Tables 4.2.6.8 and 6.1.1.4'
O O 0.0106 0.0000 'International Tables Vol C Tables 4.2.6.8 and 6.1.1.4'

loop_
_geom_angle_atom_site_label_1
_geom_angle_atom_site_label_2
_geom_angle_atom_site_label_3
_geom_angle
C103 C101 C102 115.2(3)
C103 C101 B105 122.4(3)
C102 C101 B105 110.8(3)
C103 C101 B104 124.6(3)
C102 C101 B104 110.6(3)
B105 C101 B104 62.9(3)
C103 C101 B103 116.6(3)
C102 C101 B103 61.4(2)
B105 C101 B103 114.9(3)
B104 C101 B103 62.6(3)
C103 C101 B106 114.7(3)
C102 C101 B106 61.3(2)
B105 C101 B106 61.9(3)
B104 C101 B106 113.6(3)
B103 C101 B106 114.4(3)
C101 C102 B107 111.7(3)
C101 C102 B111 111.5(3)
B107 C102 B111 63.2(3)
C101 C102 B103 61.4(2)
B107 C102 B103 62.9(3)
B111 C102 B103 115.2(3)
C101 C102 B106 61.9(2)
B107 C102 B106 114.7(3)
B111 C102 B106 62.1(3)
B103 C102 B106 114.8(3)
O101 C103 C104 110.1(3)
O101 C103 C101 110.5(3)
C104 C103 C101 111.5(3)
N101 C104 C105 124.9(4)
N101 C104 C103 114.1(3)
C105 C104 C103 121.0(3)
C106 C105 C104 117.9(4)
C105 C106 C107 119.6(4)
C106 C107 C112 118.0(4)
C106 C107 C108 123.0(4)
C112 C107 C108 119.0(4)
C109 C108 C107 120.1(4)
C108 C109 C110 120.4(4)
C111 C110 C109 121.2(4)
C110 C111 C112 119.9(4)
N101 C112 C111 118.9(4)
N101 C112 C107 121.6(4)
C111 C112 C107 119.5(4)
C102 B103 C101 57.2(2)
C102 B103 B108 104.0(3)
C101 B103 B108 104.4(3)
C102 B103 B104 104.1(3)
C101 B103 B104 58.5(2)
B108 B103 B104 59.6(3)
C102 B103 B107 58.1(2)
C101 B103 B107 104.4(3)
B108 B103 B107 60.1(3)
B104 B103 B107 107.5(3)
C101 B104 B109 104.8(3)
C101 B104 B108 105.0(3)
B109 B104 B108 60.7(3)
C101 B104 B105 58.1(2)
B109 B104 B105 60.4(3)
B108 B104 B105 108.7(3)
C101 B104 B103 58.9(2)
B109 B104 B103 108.6(3)
B108 B104 B103 60.1(3)
B105 B104 B103 107.9(3)
C101 B105 B106 60.1(2)
C101 B105 B104 59.0(2)
B106 B105 B104 109.0(3)
C101 B105 B110 105.1(3)
B106 B105 B110 59.2(3)
B104 B105 B110 107.7(3)
C101 B105 B109 104.7(3)
B106 B105 B109 107.7(3)
B104 B105 B109 59.4(3)
B110 B105 B109 60.0(3)
C102 B106 C101 56.8(2)
C102 B106 B110 104.7(3)
C101 B106 B110 104.9(3)
C102 B106 B105 104.0(3)
C101 B106 B105 58.0(2)
B110 B106 B105 60.9(3)
C102 B106 B111 58.5(2)
C101 B106 B111 104.5(3)
B110 B106 B111 60.3(3)
B105 B106 B111 108.7(3)
C102 B107 B108 104.5(3)
C102 B107 B103 59.0(2)
B108 B107 B103 59.8(3)
C102 B107 B112 104.1(3)
B108 B107 B112 60.1(3)
B103 B107 B112 107.9(3)
C102 B107 B111 58.7(2)
B108 B107 B111 107.7(3)
B103 B107 B111 108.3(3)
B112 B107 B111 59.5(3)
B104 B108 B103 60.4(3)
B104 B108 B107 108.2(3)
B103 B108 B107 60.1(3)
B104 B108 B109 59.6(3)
B103 B108 B109 108.0(3)
B107 B108 B109 107.8(3)
B104 B108 B112 107.6(3)
B103 B108 B112 108.1(3)
B107 B108 B112 60.0(3)
B109 B108 B112 59.8(3)
B104 B109 B112 108.0(3)
B104 B109 B105 60.2(3)
B112 B109 B105 107.7(3)
B104 B109 B110 108.2(3)
B112 B109 B110 59.9(3)
B105 B109 B110 59.9(3)
B104 B109 B108 59.7(3)
B112 B109 B108 60.2(3)
B105 B109 B108 107.8(3)
B110 B109 B108 108.1(3)
B106 B110 B111 60.4(3)
B106 B110 B112 108.3(3)
B111 B110 B112 59.8(3)
B106 B110 B105 59.9(3)
B111 B110 B105 108.0(3)
B112 B110 B105 107.9(3)
B106 B110 B109 108.2(3)
B111 B110 B109 107.9(3)
B112 B110 B109 60.0(3)
B105 B110 B109 60.0(3)
C102 B111 B112 104.4(3)
C102 B111 B110 104.5(3)
B112 B111 B110 60.3(3)
C102 B111 B106 59.4(2)
B112 B111 B106 107.8(3)
B110 B111 B106 59.2(3)
C102 B111 B107 58.2(3)
B112 B111 B107 60.2(3)
B110 B111 B107 108.4(3)
B106 B111 B107 108.3(3)
B111 B112 B110 59.8(3)
B111 B112 B109 108.0(3)
B110 B112 B109 60.1(3)
B111 B112 B107 60.3(3)
B110 B112 B107 108.0(3)
B109 B112 B107 108.0(3)
B111 B112 B108 108.2(3)
B110 B112 B108 108.1(3)
B109 B112 B108 60.0(3)
B107 B112 B108 59.9(3)
C104 N101 C112 118.0(3)
C203 C201 C202 115.9(3)
C203 C201 B204 124.1(3)
C202 C201 B204 110.2(3)
C203 C201 B205 122.8(3)
C202 C201 B205 110.0(3)
B204 C201 B205 62.9(3)
C203 C201 B203 116.6(3)
C202 C201 B203 61.3(2)
B204 C201 B203 62.3(2)
B205 C201 B203 114.4(3)
C203 C201 B206 115.2(3)
C202 C201 B206 60.6(2)
B204 C201 B206 114.0(3)
B205 C201 B206 62.3(3)
B203 C201 B206 113.8(3)
C201 C202 B207 112.0(3)
C201 C202 B211 112.5(3)
B207 C202 B211 63.6(3)
C201 C202 B206 62.4(3)
B207 C202 B206 115.6(3)
B211 C202 B206 62.6(3)
C201 C202 B203 61.6(2)
B207 C202 B203 62.6(3)
B211 C202 B203 115.7(3)
B206 C202 B203 115.6(3)
O201 C203 C204 110.8(3)
O201 C203 C201 111.0(3)
C204 C203 C201 111.3(3)
N201 C204 C205 124.0(4)
N201 C204 C203 114.3(4)
C205 C204 C203 121.7(4)
C206 C205 C204 118.4(4)
C205 C206 C207 119.9(4)
C206 C207 C208 122.9(4)
C206 C207 C212 118.3(4)
C208 C207 C212 118.8(4)
C209 C208 C207 120.0(4)
C208 C209 C210 120.4(4)
C211 C210 C209 121.1(4)
C210 C211 C212 119.7(4)
N201 C212 C211 118.9(4)
N201 C212 C207 121.1(4)
C211 C212 C207 120.0(4)
C202 B203 C201 57.1(2)
C202 B203 B208 103.8(3)
C201 B203 B208 104.8(3)
C202 B203 B207 57.9(2)
C201 B203 B207 104.5(3)
B208 B203 B207 60.1(3)
C202 B203 B204 103.7(3)
C201 B203 B204 58.2(2)
B208 B203 B204 60.3(2)
B207 B203 B204 107.9(3)
C201 B204 B203 59.4(2)
C201 B204 B208 105.0(3)
B203 B204 B208 59.4(3)
C201 B204 B209 105.5(3)
B203 B204 B209 108.8(3)
B208 B204 B209 60.8(3)
C201 B204 B205 58.7(2)
B203 B204 B205 108.5(3)
B208 B204 B205 108.4(3)
B209 B204 B205 60.2(3)
C201 B205 B204 58.5(2)
C201 B205 B206 59.7(2)
B204 B205 B206 108.3(3)
C201 B205 B209 105.1(3)
B204 B205 B209 59.9(3)
B206 B205 B209 108.2(3)
C201 B205 B210 105.4(3)
B204 B205 B210 108.2(3)
B206 B205 B210 59.4(3)
B209 B205 B210 60.6(3)
C202 B206 C201 57.0(2)
C202 B206 B210 104.5(3)
C201 B206 B210 104.8(3)
C202 B206 B211 58.4(3)
C201 B206 B211 104.8(3)
B210 B206 B211 60.5(3)
C202 B206 B205 103.7(3)
C201 B206 B205 58.0(2)
B210 B206 B205 60.4(3)
B211 B206 B205 108.3(3)
C202 B207 B208 104.7(3)
C202 B207 B203 59.5(2)
B208 B207 B203 59.6(3)
C202 B207 B212 104.1(3)
B208 B207 B212 60.3(3)
B203 B207 B212 108.1(3)
C202 B207 B211 58.4(3)
B208 B207 B211 108.3(3)
B203 B207 B211 108.8(3)
B212 B207 B211 59.9(3)
B203 B208 B207 60.3(3)
B203 B208 B204 60.3(3)
B207 B208 B204 108.1(3)
B203 B208 B212 108.6(3)
B207 B208 B212 60.3(3)
B204 B208 B212 107.7(3)
B203 B208 B209 108.4(3)
B207 B208 B209 108.4(3)
B204 B208 B209 59.6(3)
B212 B208 B209 60.1(3)
B204 B209 B205 60.0(2)
B204 B209 B212 107.2(3)
B205 B209 B212 107.3(3)
B204 B209 B208 59.5(3)
B205 B209 B208 107.3(3)
B212 B209 B208 59.5(3)
B204 B209 B210 107.7(3)
B205 B209 B210 59.8(3)
B212 B209 B210 59.8(3)
B208 B209 B210 107.3(3)
B206 B210 B211 59.8(3)
B206 B210 B205 60.2(3)
B211 B210 B205 107.6(3)
B206 B210 B212 107.6(3)
B211 B210 B212 59.8(3)
B205 B210 B212 107.2(3)
B206 B210 B209 108.0(3)
B211 B210 B209 107.8(3)
B205 B210 B209 59.6(3)
B212 B210 B209 59.9(3)
C202 B211 B206 59.1(3)
C202 B211 B212 103.9(3)
B206 B211 B212 108.0(3)
C202 B211 B210 104.4(3)
B206 B211 B210 59.7(3)
B212 B211 B210 60.3(3)
C202 B211 B207 58.0(3)
B206 B211 B207 108.0(3)
B212 B211 B207 60.0(3)
B210 B211 B207 108.2(3)
B211 B212 B207 60.2(3)
B211 B212 B208 107.9(3)
B207 B212 B208 59.4(3)
B211 B212 B210 59.9(3)
B207 B212 B210 108.0(3)
B208 B212 B210 108.4(3)
B211 B212 B209 108.2(3)
B207 B212 B209 107.9(3)
B208 B212 B209 60.4(3)
B210 B212 B209 60.3(3)
C204 N201 C212 118.2(3)

loop_
_geom_bond_atom_site_label_1
_geom_bond_atom_site_label_2
_geom_bond_distance
C101 C103 1.548(5)
C101 C102 1.647(5)
C101 B105 1.700(6)
C101 B104 1.716(6)
C101 B103 1.722(6)
C101 B106 1.736(6)
C102 B107 1.703(6)
C102 B111 1.712(6)
C102 B103 1.721(6)
C102 B106 1.728(6)
C103 O101 1.405(5)
C103 C104 1.532(5)
C104 N101 1.304(5)
C104 C105 1.412(6)
C105 C106 1.366(6)
C106 C107 1.415(6)
C107 C112 1.416(6)
C107 C108 1.425(5)
C108 C109 1.360(6)
C109 C110 1.404(7)
C110 C111 1.363(6)
C111 C112 1.408(6)
C112 N101 1.369(5)
B103 B108 1.780(7)
B103 B104 1.786(7)
B103 B107 1.787(6)
B104 B109 1.769(7)
B104 B108 1.772(7)
B104 B105 1.783(6)
B105 B106 1.767(6)
B105 B110 1.785(6)
B105 B109 1.787(7)
B106 B110 1.754(7)
B106 B111 1.775(6)
B107 B108 1.787(7)
B107 B112 1.787(7)
B107 B111 1.788(7)
B108 B109 1.788(7)
B108 B112 1.790(7)
B109 B112 1.785(7)
B109 B110 1.787(7)
B110 B111 1.774(7)
B110 B112 1.783(7)
B111 B112 1.774(7)
C201 C203 1.546(6)
C201 C202 1.646(5)
C201 B204 1.704(6)
C201 B205 1.707(6)
C201 B203 1.725(6)
C201 B206 1.738(6)
C202 B207 1.690(6)
C202 B211 1.697(6)
C202 B206 1.710(6)
C202 B203 1.719(6)
C203 O201 1.394(5)
C203 C204 1.527(5)
C204 N201 1.318(5)
C204 C205 1.415(6)
C205 C206 1.362(6)
C206 C207 1.412(6)
C207 C208 1.419(6)
C207 C212 1.420(6)
C208 C209 1.373(6)
C209 C210 1.410(6)
C210 C211 1.363(6)
C211 C212 1.411(6)
C212 N201 1.380(5)
B203 B208 1.760(6)
B203 B207 1.772(6)
B203 B204 1.775(6)
B204 B208 1.775(6)
B204 B209 1.777(7)
B204 B205 1.779(6)
B205 B206 1.782(7)
B205 B209 1.782(7)
B205 B210 1.786(7)
B206 B210 1.768(7)
B206 B211 1.770(7)
B207 B208 1.768(7)
B207 B212 1.783(7)
B207 B211 1.786(7)
B208 B212 1.783(7)
B208 B209 1.799(7)
B209 B212 1.794(7)
B209 B210 1.801(7)
B210 B211 1.782(7)
B210 B212 1.791(7)
B211 B212 1.781(7)

loop_
_geom_hbond_atom_site_label_D
_geom_hbond_atom_site_label_H
_geom_hbond_atom_site_label_A
_geom_hbond_distance_DH
_geom_hbond_distance_HA
_geom_hbond_distance_DA
_geom_hbond_angle_DHA
O101 H101 N101 0.84 2.13 2.600(4) 115.5
O201 H201 N201 0.84 2.11 2.611(5) 117.9
